data_2223715
loop_
_publ_author_name
'Zaouali Zgolli, Donia'
'Boughzala, Habib'
'Driss, Ahmed'

_publ_section_title
;
 2-Amino-5-chloropyridinium nitrate
;
_journal_coeditor_code DN2495
_journal_issue 11
_journal_name_full 'Acta Crystallographica Section E'
_journal_page_first o2755
_journal_paper_doi 10.1107/S160053680904149X
_journal_volume 65
_journal_year 2009
_chemical_formula_iupac 'C5 H6 Cl N2 +, N O3 -'
_chemical_formula_moiety 'C5 H6 Cl N2 +, N O3 -'
_chemical_formula_sum 'C5 H6 Cl N3 O3'
_chemical_formula_weight 191.58
_chemical_name_systematic
;
2-Amino-5-chloropyridinium nitrate
;
_space_group_IT_number 14
_symmetry_cell_setting monoclinic
_symmetry_space_group_name_Hall '-P 2ybc'
_symmetry_space_group_name_H-M 'P 1 21/c 1'
_atom_sites_solution_hydrogens geom
_atom_sites_solution_primary direct
_atom_sites_solution_secondary difmap
_audit_creation_method SHELXL-97
_cell_angle_alpha 90.00
_cell_angle_beta 101.445(18)
_cell_angle_gamma 90.00
_cell_formula_units_Z 4
_cell_length_a 4.788(4)
_cell_length_b 13.029(3)
_cell_length_c 12.779(2)
_cell_measurement_reflns_used 25
_cell_measurement_temperature 299(2)
_cell_measurement_theta_max 15
_cell_measurement_theta_min 10
_cell_volume 781.3(7)
_computing_cell_refinement 'CAD-4 EXPRESS (Enraf--Nonius, 1994)'
_computing_data_collection 'CAD-4 EXPRESS (Enraf--Nonius, 1994)'
_computing_data_reduction 'XCAD4 (Harms & Wocadlo, 1995)'
_computing_molecular_graphics 'ORTEP-3 for Windows (Farrugia, 1997) and PLATON (Spek, 2009)'
_computing_publication_material 'WinGX (Farrugia, 1999)'
_computing_structure_refinement 'SHELXL97 (Sheldrick, 2008)'
_computing_structure_solution 'SHELXS97 (Sheldrick, 2008)'
_diffrn_ambient_temperature 299(2)
_diffrn_measured_fraction_theta_full 0.997
_diffrn_measured_fraction_theta_max 0.997
_diffrn_measurement_device_type 'Enraf--Nonius CAD-4'
_diffrn_measurement_method 'Nonprofiled \w/2\q'
_diffrn_radiation_monochromator graphite
_diffrn_radiation_source 'fine-focus sealed tube'
_diffrn_radiation_type MoK\a
_diffrn_radiation_wavelength 0.71073
_diffrn_reflns_av_R_equivalents 0.0168
_diffrn_reflns_av_sigmaI/netI 0.0257
_diffrn_reflns_limit_h_max 6
_diffrn_reflns_limit_h_min -1
_diffrn_reflns_limit_k_max 1
_diffrn_reflns_limit_k_min -16
_diffrn_reflns_limit_l_max 15
_diffrn_reflns_limit_l_min -16
_diffrn_reflns_number 2057
_diffrn_reflns_theta_full 26.96
_diffrn_reflns_theta_max 26.96
_diffrn_reflns_theta_min 2.26
_diffrn_standards_decay_% 0
_diffrn_standards_interval_time 120
_diffrn_standards_number 2
_exptl_absorpt_coefficient_mu 0.458
_exptl_absorpt_correction_T_max 0.9139
_exptl_absorpt_correction_T_min 0.8380
_exptl_absorpt_correction_type psi-scan
_exptl_absorpt_process_details '(North <i>et al.</i>,  1968)'
_exptl_crystal_colour yellow
_exptl_crystal_density_diffrn 1.620
_exptl_crystal_density_method 'not measured'
_exptl_crystal_description prism
_exptl_crystal_F_000 392.0
_exptl_crystal_size_max 0.40
_exptl_crystal_size_mid 0.40
_exptl_crystal_size_min 0.20
_refine_diff_density_max 0.189
_refine_diff_density_min -0.252
_refine_ls_extinction_method none
_refine_ls_goodness_of_fit_ref 1.020
_refine_ls_hydrogen_treatment constr
_refine_ls_matrix_type full
_refine_ls_number_parameters 109
_refine_ls_number_reflns 1691
_refine_ls_number_restraints 0
_refine_ls_restrained_S_all 1.020
_refine_ls_R_factor_all 0.0520
_refine_ls_R_factor_gt 0.0367
_refine_ls_shift/su_max 0.000
_refine_ls_shift/su_mean 0.000
_refine_ls_structure_factor_coef Fsqd
_refine_ls_weighting_details 'calc w=1/[\s^2^(Fo^2^)+(0.0566P)^2^+0.1965P] where P=(Fo^2^+2Fc^2^)/3'
_refine_ls_weighting_scheme calc
_refine_ls_wR_factor_gt 0.0973
_refine_ls_wR_factor_ref 0.1063
_reflns_number_gt 1312
_reflns_number_total 1691
_reflns_threshold_expression I>2\s(I)
_cod_data_source_file dn2495.cif
_cod_data_source_block I
_cod_original_sg_symbol_H-M 'P 21/c'
_cod_database_code 2223715
_cod_database_fobs_code 2223715

loop_
_symmetry_equiv_pos_as_xyz
'x, y, z'
'-x, y+1/2, -z+1/2'
'-x, -y, -z'
'x, -y-1/2, z-1/2'

loop_
_atom_site_type_symbol
_atom_site_label
_atom_site_fract_x
_atom_site_fract_y
_atom_site_fract_z
_atom_site_U_iso_or_equiv
_atom_site_adp_type
_atom_site_calc_flag
_atom_site_refinement_flags
_atom_site_occupancy
_atom_site_disorder_assembly
_atom_site_disorder_group
Cl Cl1 0.35469(12) 0.37026(4) 0.42068(4) 0.0558(2) Uani d . 1 . .
N N1 -0.4403(4) -0.03452(11) 0.63887(12) 0.0404(4) Uani d . 1 . .
N N2 -0.2955(4) 0.22776(13) 0.73365(13) 0.0484(4) Uani d . 1 . .
H H2A -0.3487 0.1646 0.7301 0.058 Uiso calc R 1 . .
H H2B -0.3440 0.2679 0.7804 0.058 Uiso calc R 1 . .
N N3 -0.0639(3) 0.19881(11) 0.59367(12) 0.0373(3) Uani d . 1 . .
H H3 -0.1153 0.1356 0.5943 0.045 Uiso calc R 1 . .
C C1 -0.1377(4) 0.26344(13) 0.66666(13) 0.0349(4) Uani d . 1 . .
C C2 -0.0428(4) 0.36615(14) 0.66731(15) 0.0399(4) Uani d . 1 . .
H H2 -0.0854 0.4122 0.7175 0.048 Uiso calc R 1 . .
C C3 0.1112(4) 0.39778(15) 0.59430(15) 0.0411(4) Uani d . 1 . .
H H3A 0.1751 0.4652 0.5950 0.049 Uiso calc R 1 . .
C C4 0.1737(4) 0.32811(14) 0.51762(14) 0.0373(4) Uani d . 1 . .
C C5 0.0878(4) 0.22883(14) 0.51921(14) 0.0383(4) Uani d . 1 . .
H H5 0.1318 0.1819 0.4701 0.046 Uiso calc R 1 . .
O O1 -0.5381(3) -0.12309(10) 0.62043(12) 0.0545(4) Uani d . 1 . .
O O2 -0.2376(3) -0.00614(11) 0.59683(13) 0.0523(4) Uani d . 1 . .
O O3 -0.5384(4) 0.02366(12) 0.70018(14) 0.0635(4) Uani d . 1 . .

loop_
_atom_site_aniso_label
_atom_site_aniso_U_11
_atom_site_aniso_U_22
_atom_site_aniso_U_33
_atom_site_aniso_U_12
_atom_site_aniso_U_13
_atom_site_aniso_U_23
Cl1 0.0681(4) 0.0477(3) 0.0615(3) -0.0101(2) 0.0366(3) -0.0017(2)
N1 0.0517(9) 0.0326(8) 0.0380(8) -0.0009(7) 0.0115(7) 0.0026(6)
N2 0.0649(10) 0.0414(9) 0.0454(9) -0.0019(8) 0.0269(8) -0.0030(7)
N3 0.0455(8) 0.0264(7) 0.0427(8) -0.0034(6) 0.0156(7) -0.0047(6)
C1 0.0387(9) 0.0339(8) 0.0324(8) 0.0019(7) 0.0081(7) -0.0013(7)
C2 0.0495(10) 0.0318(9) 0.0389(9) 0.0003(7) 0.0098(8) -0.0077(7)
C3 0.0495(10) 0.0290(8) 0.0445(10) -0.0039(7) 0.0088(8) -0.0051(7)
C4 0.0384(9) 0.0362(9) 0.0396(9) -0.0013(7) 0.0136(7) -0.0006(7)
C5 0.0444(9) 0.0333(9) 0.0406(9) -0.0005(7) 0.0171(8) -0.0082(7)
O1 0.0784(10) 0.0347(7) 0.0552(8) -0.0152(7) 0.0251(8) -0.0006(6)
O2 0.0590(9) 0.0369(7) 0.0685(9) -0.0069(6) 0.0308(8) -0.0010(6)
O3 0.0788(11) 0.0513(9) 0.0708(10) -0.0089(8) 0.0403(9) -0.0158(8)

loop_
_atom_type_symbol
_atom_type_description
_atom_type_scat_dispersion_real
_atom_type_scat_dispersion_imag
_atom_type_scat_source
C C 0.0033 0.0016 'International Tables Vol C Tables 4.2.6.8 and 6.1.1.4'
H H 0.0000 0.0000 'International Tables Vol C Tables 4.2.6.8 and 6.1.1.4'
Cl Cl 0.1484 0.1585 'International Tables Vol C Tables 4.2.6.8 and 6.1.1.4'
N N 0.0061 0.0033 'International Tables Vol C Tables 4.2.6.8 and 6.1.1.4'
O O 0.0106 0.0060 'International Tables Vol C Tables 4.2.6.8 and 6.1.1.4'

loop_
_geom_angle_atom_site_label_1
_geom_angle_atom_site_label_2
_geom_angle_atom_site_label_3
_geom_angle_site_symmetry_1
_geom_angle_site_symmetry_3
_geom_angle
_geom_angle_publ_flag
O3 N1 O1 . . 120.41(17) ?
O3 N1 O2 . . 120.64(16) ?
O1 N1 O2 . . 118.93(16) ?
C1 N2 H2A . . 120.0 ?
C1 N2 H2B . . 120.0 ?
H2A N2 H2B . . 120.0 ?
C1 N3 C5 . . 123.36(15) ?
C1 N3 H3 . . 118.3 ?
C5 N3 H3 . . 118.3 ?
N2 C1 N3 . . 118.95(16) ?
N2 C1 C2 . . 123.31(16) ?
N3 C1 C2 . . 117.74(15) ?
C3 C2 C1 . . 119.96(16) ?
C3 C2 H2 . . 120.0 ?
C1 C2 H2 . . 120.0 ?
C2 C3 C4 . . 119.95(17) ?
C2 C3 H3A . . 120.0 ?
C4 C3 H3A . . 120.0 ?
C5 C4 C3 . . 119.70(17) ?
C5 C4 Cl1 . . 120.49(14) ?
C3 C4 Cl1 . . 119.80(14) ?
C4 C5 N3 . . 119.23(16) ?
C4 C5 H5 . . 120.4 ?
N3 C5 H5 . . 120.4 ?

loop_
_geom_bond_atom_site_label_1
_geom_bond_atom_site_label_2
_geom_bond_site_symmetry_2
_geom_bond_distance
_geom_bond_publ_flag
Cl1 C4 . 1.7358(19) ?
N1 O3 . 1.247(2) ?
N1 O1 . 1.250(2) ?
N1 O2 . 1.255(2) ?
N2 C1 . 1.333(2) ?
N2 H2A . 0.8600 ?
N2 H2B . 0.8600 ?
N3 C1 . 1.355(2) ?
N3 C5 . 1.364(2) ?
N3 H3 . 0.8600 ?
C1 C2 . 1.413(3) ?
C2 C3 . 1.363(3) ?
C2 H2 . 0.9300 ?
C3 C4 . 1.411(3) ?
C3 H3A . 0.9300 ?
C4 C5 . 1.359(3) ?
C5 H5 . 0.9300 ?

loop_
_geom_hbond_atom_site_label_D
_geom_hbond_atom_site_label_H
_geom_hbond_atom_site_label_A
_geom_hbond_site_symmetry_A
_geom_hbond_distance_DH
_geom_hbond_distance_HA
_geom_hbond_distance_DA
_geom_hbond_angle_DHA
N2 H2A O3 . 0.86 2.05 2.900(2) 169.2
N2 H2B O1 2_456 0.86 2.06 2.912(2) 173.5
N3 H3 O2 . 0.86 1.94 2.800(2) 178.9
